data_7157969
loop_
_publ_author_name
'Liu, Qi'
'Wang, Lei'
'Liu, Jie'
'Ruan, Shuchen'
'Li, Pinhua'

_publ_section_title
;
 Facile synthesis of carbamoylated
 benzimidazo[2,1-<i>a</i>]isoquinolin-6(5<i>H</i>)-ones <i>via</i> radical
 cascade cyclization under metal-free conditions.
;
_journal_issue 15
_journal_name_full 'Organic &amp; biomolecular chemistry'
_journal_page_first 3489
_journal_page_last 3496
_journal_paper_doi 10.1039/d1ob00101a
_journal_volume 19
_journal_year 2021
_chemical_formula_sum 'C25 H21 N3 O2'
_chemical_formula_weight 395.45
_space_group_crystal_system monoclinic
_space_group_IT_number 14
_space_group_name_Hall '-P 2ybc'
_space_group_name_H-M_alt 'P 1 21/c 1'
_atom_sites_solution_hydrogens geom
_audit_creation_method SHELXL-2014/7
_audit_update_record
;
2020-12-31 deposited with the CCDC.	2021-03-17 downloaded from the CCDC.
;
_cell_angle_alpha 90
_cell_angle_beta 111.899(2)
_cell_angle_gamma 90
_cell_formula_units_Z 4
_cell_length_a 14.7925(18)
_cell_length_b 10.7843(13)
_cell_length_c 13.5803(17)
_cell_measurement_reflns_used 4021
_cell_measurement_temperature 296(2)
_cell_measurement_theta_max 26.91
_cell_measurement_theta_min 2.40
_cell_volume 2010.1(4)
_computing_cell_refinement 'Bruker SMART'
_computing_data_collection 'Bruker SMART'
_computing_data_reduction 'Bruker SAINT'
_computing_molecular_graphics 'Bruker SHELXTL'
_computing_publication_material 'Bruker SHELXTL'
_computing_structure_refinement 'SHELXL-2014/7 (Sheldrick, 2014)'
_computing_structure_solution 'Bruker SHELXTL'
_diffrn_ambient_temperature 296(2)
_diffrn_measured_fraction_theta_full 0.998
_diffrn_measured_fraction_theta_max 0.998
_diffrn_measurement_device_type 'CCD area detector'
_diffrn_measurement_method 'phi and omega scans'
_diffrn_radiation_type MoK\a
_diffrn_radiation_wavelength 0.71073
_diffrn_reflns_av_R_equivalents 0.0200
_diffrn_reflns_av_unetI/netI 0.0219
_diffrn_reflns_Laue_measured_fraction_full 0.998
_diffrn_reflns_Laue_measured_fraction_max 0.998
_diffrn_reflns_limit_h_max 17
_diffrn_reflns_limit_h_min -17
_diffrn_reflns_limit_k_max 10
_diffrn_reflns_limit_k_min -12
_diffrn_reflns_limit_l_max 16
_diffrn_reflns_limit_l_min -16
_diffrn_reflns_number 10010
_diffrn_reflns_point_group_measured_fraction_full 0.998
_diffrn_reflns_point_group_measured_fraction_max 0.998
_diffrn_reflns_theta_full 25.000
_diffrn_reflns_theta_max 25.000
_diffrn_reflns_theta_min 3.013
_exptl_absorpt_coefficient_mu 0.084
_exptl_absorpt_correction_type none
_exptl_crystal_colour colorless
_exptl_crystal_density_diffrn 1.307
_exptl_crystal_description block
_exptl_crystal_F_000 832
_exptl_crystal_size_max 0.260
_exptl_crystal_size_mid 0.250
_exptl_crystal_size_min 0.220
_refine_diff_density_max 0.171
_refine_diff_density_min -0.131
_refine_diff_density_rms 0.029
_refine_ls_extinction_coef 0.0121(12)
_refine_ls_extinction_expression Fc^*^=kFc[1+0.001xFc^2^\l^3^/sin(2\q)]^-1/4^
_refine_ls_extinction_method 'SHELXL-2014/7 (Sheldrick 2014'
_refine_ls_goodness_of_fit_ref 0.951
_refine_ls_hydrogen_treatment constr
_refine_ls_matrix_type full
_refine_ls_number_parameters 274
_refine_ls_number_reflns 3529
_refine_ls_number_restraints 0
_refine_ls_restrained_S_all 0.951
_refine_ls_R_factor_all 0.0491
_refine_ls_R_factor_gt 0.0348
_refine_ls_shift/su_max 0.000
_refine_ls_shift/su_mean 0.000
_refine_ls_structure_factor_coef Fsqd
_refine_ls_weighting_details 'w=1/[\s^2^(Fo^2^)+(0.0584P)^2^+0.3472P] where P=(Fo^2^+2Fc^2^)/3'
_refine_ls_weighting_scheme calc
_refine_ls_wR_factor_gt 0.0940
_refine_ls_wR_factor_ref 0.1018
_reflns_Friedel_coverage 0.000
_reflns_number_gt 2760
_reflns_number_total 3529
_reflns_threshold_expression 'I > 2\s(I)'
_cod_data_source_file d1ob00101a2.cif
_cod_data_source_block 1
_cod_depositor_comments 'Adding full bibliography for 7157969--7157970.cif.'
_cod_original_sg_symbol_H-M 'P 21/c'
_cod_database_code 7157969
_shelx_shelxl_version_number 2014/7
_shelx_space_group_comment
; 
The symmetry employed for this shelxl refinement is uniquely defined 
by the following loop, which should always be used as a source of 
symmetry information in preference to the above space-group names. 
They are only intended as comments. 
;
_shelx_estimated_absorpt_t_min 0.978
_shelx_estimated_absorpt_t_max 0.982

loop_
_space_group_symop_operation_xyz
'x, y, z'
'-x, y+1/2, -z+1/2'
'-x, -y, -z'
'x, -y-1/2, z-1/2'

loop_
_atom_site_label
_atom_site_type_symbol
_atom_site_fract_x
_atom_site_fract_y
_atom_site_fract_z
_atom_site_U_iso_or_equiv
_atom_site_adp_type
_atom_site_occupancy
_atom_site_site_symmetry_order
_atom_site_calc_flag
_atom_site_refinement_flags_posn
_atom_site_refinement_flags_adp
_atom_site_refinement_flags_occupancy
_atom_site_disorder_assembly
_atom_site_disorder_group
O1 O 0.75823(7) 0.34850(10) 0.58554(8) 0.0582(3) Uani 1 1 d . . . . .
O2 O 0.65545(7) 0.60859(10) 0.50634(8) 0.0578(3) Uani 1 1 d . . . . .
N2 N 0.87320(7) 0.48635(9) 0.58635(8) 0.0364(3) Uani 1 1 d . . . . .
N1 N 0.99278(8) 0.62319(10) 0.60388(9) 0.0413(3) Uani 1 1 d . . . . .
N3 N 0.51249(8) 0.60661(11) 0.36695(10) 0.0498(3) Uani 1 1 d . . . . .
C7 C 0.91321(9) 0.57334(11) 0.53805(10) 0.0350(3) Uani 1 1 d . . . . .
C8 C 0.86338(9) 0.60204(11) 0.42680(10) 0.0362(3) Uani 1 1 d . . . . .
C9 C 0.77813(9) 0.53839(12) 0.36813(10) 0.0373(3) Uani 1 1 d . . . . .
C15 C 0.74118(9) 0.43144(12) 0.41565(10) 0.0385(3) Uani 1 1 d . . . . .
C5 C 0.93391(9) 0.48450(12) 0.69395(10) 0.0383(3) Uani 1 1 d . . . . .
C6 C 1.00775(9) 0.56940(12) 0.70221(10) 0.0401(3) Uani 1 1 d . . . . .
C14 C 0.78826(9) 0.41961(12) 0.53593(11) 0.0395(3) Uani 1 1 d . . . . .
C17 C 0.63060(9) 0.43984(13) 0.38657(11) 0.0429(3) Uani 1 1 d . . . . .
H17A H 0.5980 0.4338 0.3101 0.051 Uiso 1 1 calc R U . . .
H17B H 0.6095 0.3704 0.4181 0.051 Uiso 1 1 calc R U . . .
C13 C 0.89952(11) 0.69398(13) 0.37925(11) 0.0454(3) Uani 1 1 d . . . . .
H13 H 0.9573 0.7344 0.4184 0.055 Uiso 1 1 calc R U . . .
C20 C 0.45089(10) 0.55932(13) 0.26504(11) 0.0440(3) Uani 1 1 d . . . . .
C18 C 0.60119(10) 0.55941(13) 0.42427(11) 0.0416(3) Uani 1 1 d . . . . .
C10 C 0.73014(11) 0.57144(14) 0.26232(11) 0.0492(4) Uani 1 1 d . . . . .
H10 H 0.6737 0.5294 0.2214 0.059 Uiso 1 1 calc R U . . .
C16 C 0.76526(10) 0.30816(13) 0.37241(12) 0.0496(4) Uani 1 1 d . . . . .
H16A H 0.7345 0.3072 0.2964 0.074 Uiso 1 1 calc R U . . .
H16B H 0.7417 0.2399 0.4014 0.074 Uiso 1 1 calc R U . . .
H16C H 0.8345 0.3010 0.3926 0.074 Uiso 1 1 calc R U . . .
C12 C 0.85030(12) 0.72490(14) 0.27520(12) 0.0553(4) Uani 1 1 d . . . . .
H12 H 0.8747 0.7862 0.2437 0.066 Uiso 1 1 calc R U . . .
C4 C 0.92995(12) 0.42060(14) 0.78030(11) 0.0516(4) Uani 1 1 d . . . . .
H4 H 0.8804 0.3643 0.7739 0.062 Uiso 1 1 calc R U . . .
C1 C 1.08047(11) 0.59283(14) 0.80036(12) 0.0520(4) Uani 1 1 d . . . . .
H1 H 1.1301 0.6492 0.8074 0.062 Uiso 1 1 calc R U . . .
C25 C 0.46264(12) 0.60164(14) 0.17520(13) 0.0544(4) Uani 1 1 d . . . . .
H25 H 0.5103 0.6604 0.1807 0.065 Uiso 1 1 calc R U . . .
C3 C 1.00361(13) 0.44493(16) 0.87685(12) 0.0605(4) Uani 1 1 d . . . . .
H3 H 1.0042 0.4031 0.9370 0.073 Uiso 1 1 calc R U . . .
C11 C 0.76460(13) 0.66523(15) 0.21705(12) 0.0565(4) Uani 1 1 d . . . . .
H11 H 0.7300 0.6884 0.1471 0.068 Uiso 1 1 calc R U . . .
C2 C 1.07668(12) 0.53002(16) 0.88655(12) 0.0590(4) Uani 1 1 d . . . . .
H2 H 1.1243 0.5449 0.9532 0.071 Uiso 1 1 calc R U . . .
C24 C 0.40421(14) 0.55738(18) 0.07729(13) 0.0672(5) Uani 1 1 d . . . . .
H24 H 0.4127 0.5855 0.0166 0.081 Uiso 1 1 calc R U . . .
C21 C 0.37912(12) 0.47498(18) 0.25693(13) 0.0656(5) Uani 1 1 d . . . . .
H21 H 0.3696 0.4475 0.3172 0.079 Uiso 1 1 calc R U . . .
C19 C 0.47869(13) 0.71710(17) 0.40480(15) 0.0702(5) Uani 1 1 d . . . . .
H19A H 0.4851 0.7879 0.3651 0.105 Uiso 1 1 calc R U . . .
H19B H 0.5171 0.7293 0.4787 0.105 Uiso 1 1 calc R U . . .
H19C H 0.4115 0.7068 0.3955 0.105 Uiso 1 1 calc R U . . .
C23 C 0.33392(14) 0.4724(2) 0.06910(14) 0.0734(5) Uani 1 1 d . . . . .
H23 H 0.2945 0.4423 0.0028 0.088 Uiso 1 1 calc R U . . .
C22 C 0.32120(14) 0.4314(2) 0.15774(16) 0.0815(6) Uani 1 1 d . . . . .
H22 H 0.2729 0.3734 0.1515 0.098 Uiso 1 1 calc R U . . .

loop_
_atom_site_aniso_label
_atom_site_aniso_U_11
_atom_site_aniso_U_22
_atom_site_aniso_U_33
_atom_site_aniso_U_23
_atom_site_aniso_U_13
_atom_site_aniso_U_12
O1 0.0508(6) 0.0609(7) 0.0589(6) 0.0164(5) 0.0160(5) -0.0154(5)
O2 0.0508(6) 0.0674(7) 0.0487(6) -0.0153(5) 0.0109(5) 0.0006(5)
N2 0.0349(6) 0.0342(6) 0.0396(6) 0.0003(5) 0.0134(5) -0.0026(5)
N1 0.0348(6) 0.0408(6) 0.0480(7) -0.0041(5) 0.0151(5) -0.0035(5)
N3 0.0401(6) 0.0556(8) 0.0504(7) -0.0081(6) 0.0128(5) 0.0064(5)
C7 0.0332(7) 0.0302(6) 0.0442(7) -0.0020(5) 0.0174(6) -0.0001(5)
C8 0.0381(7) 0.0310(7) 0.0431(7) -0.0017(5) 0.0192(6) 0.0007(5)
C9 0.0377(7) 0.0351(7) 0.0415(7) -0.0016(6) 0.0174(6) 0.0021(5)
C15 0.0338(7) 0.0365(7) 0.0429(7) -0.0017(6) 0.0117(6) -0.0031(5)
C5 0.0392(7) 0.0347(7) 0.0401(7) -0.0012(6) 0.0138(6) 0.0054(6)
C6 0.0361(7) 0.0380(7) 0.0446(8) -0.0047(6) 0.0130(6) 0.0039(6)
C14 0.0341(7) 0.0355(7) 0.0484(8) 0.0029(6) 0.0150(6) -0.0017(6)
C17 0.0337(7) 0.0447(8) 0.0466(8) -0.0026(6) 0.0108(6) -0.0035(6)
C13 0.0523(8) 0.0376(7) 0.0529(9) -0.0016(6) 0.0270(7) -0.0056(6)
C20 0.0357(7) 0.0496(8) 0.0446(8) 0.0025(6) 0.0126(6) 0.0057(6)
C18 0.0375(7) 0.0488(8) 0.0404(7) -0.0014(6) 0.0166(6) -0.0026(6)
C10 0.0533(9) 0.0508(9) 0.0411(8) -0.0026(7) 0.0148(7) -0.0013(7)
C16 0.0445(8) 0.0403(8) 0.0638(9) -0.0064(7) 0.0200(7) -0.0028(6)
C12 0.0777(11) 0.0445(8) 0.0548(9) 0.0067(7) 0.0375(8) -0.0025(8)
C4 0.0636(10) 0.0440(8) 0.0473(8) 0.0033(7) 0.0209(7) -0.0014(7)
C1 0.0407(8) 0.0540(9) 0.0528(9) -0.0082(7) 0.0076(7) 0.0013(7)
C25 0.0526(9) 0.0532(9) 0.0603(10) 0.0101(7) 0.0242(8) 0.0054(7)
C3 0.0799(12) 0.0558(10) 0.0410(8) 0.0042(7) 0.0169(8) 0.0105(9)
C11 0.0748(11) 0.0547(9) 0.0415(8) 0.0063(7) 0.0235(8) 0.0048(8)
C2 0.0590(10) 0.0611(10) 0.0446(9) -0.0065(7) 0.0053(7) 0.0110(8)
C24 0.0722(12) 0.0804(13) 0.0485(9) 0.0087(9) 0.0219(9) 0.0169(10)
C21 0.0529(9) 0.0894(13) 0.0533(10) 0.0060(9) 0.0185(8) -0.0157(9)
C19 0.0585(10) 0.0724(12) 0.0779(12) -0.0180(9) 0.0235(9) 0.0141(9)
C23 0.0625(11) 0.0933(14) 0.0505(10) -0.0115(10) 0.0049(9) 0.0084(10)
C22 0.0573(11) 0.1006(16) 0.0761(13) -0.0078(11) 0.0129(10) -0.0291(10)

loop_
_atom_type_symbol
_atom_type_description
_atom_type_scat_dispersion_real
_atom_type_scat_dispersion_imag
_atom_type_scat_source
C C 0.0033 0.0016 'International Tables Vol C Tables 4.2.6.8 and 6.1.1.4'
H H 0.0000 0.0000 'International Tables Vol C Tables 4.2.6.8 and 6.1.1.4'
N N 0.0061 0.0033 'International Tables Vol C Tables 4.2.6.8 and 6.1.1.4'
O O 0.0106 0.0060 'International Tables Vol C Tables 4.2.6.8 and 6.1.1.4'

loop_
_geom_angle_atom_site_label_1
_geom_angle_atom_site_label_2
_geom_angle_atom_site_label_3
_geom_angle
_geom_angle_site_symmetry_1
_geom_angle_site_symmetry_3
_geom_angle_publ_flag
C14 N2 C7 125.54(11) . . ?
C14 N2 C5 128.15(11) . . ?
C7 N2 C5 106.27(10) . . ?
C7 N1 C6 105.42(11) . . ?
C18 N3 C20 123.50(12) . . ?
C18 N3 C19 119.47(12) . . ?
C20 N3 C19 116.86(12) . . ?
N1 C7 N2 112.87(11) . . ?
N1 C7 C8 127.46(12) . . ?
N2 C7 C8 119.62(11) . . ?
C13 C8 C9 120.43(12) . . ?
C13 C8 C7 120.14(12) . . ?
C9 C8 C7 119.43(12) . . ?
C10 C9 C8 117.92(12) . . ?
C10 C9 C15 120.49(12) . . ?
C8 C9 C15 121.51(11) . . ?
C9 C15 C14 115.21(10) . . ?
C9 C15 C17 111.31(11) . . ?
C14 C15 C17 107.33(11) . . ?
C9 C15 C16 108.71(11) . . ?
C14 C15 C16 104.89(11) . . ?
C17 C15 C16 109.09(11) . . ?
C4 C5 C6 122.59(13) . . ?
C4 C5 N2 132.79(13) . . ?
C6 C5 N2 104.61(11) . . ?
C1 C6 N1 129.23(13) . . ?
C1 C6 C5 119.92(13) . . ?
N1 C6 C5 110.81(11) . . ?
O1 C14 N2 120.49(12) . . ?
O1 C14 C15 122.30(12) . . ?
N2 C14 C15 116.97(11) . . ?
C18 C17 C15 112.16(11) . . ?
C18 C17 H17A 109.2 . . ?
C15 C17 H17A 109.2 . . ?
C18 C17 H17B 109.2 . . ?
C15 C17 H17B 109.2 . . ?
H17A C17 H17B 107.9 . . ?
C12 C13 C8 120.24(13) . . ?
C12 C13 H13 119.9 . . ?
C8 C13 H13 119.9 . . ?
C21 C20 C25 120.01(14) . . ?
C21 C20 N3 120.44(14) . . ?
C25 C20 N3 119.53(14) . . ?
O2 C18 N3 121.81(13) . . ?
O2 C18 C17 120.29(12) . . ?
N3 C18 C17 117.85(12) . . ?
C11 C10 C9 121.22(14) . . ?
C11 C10 H10 119.4 . . ?
C9 C10 H10 119.4 . . ?
C15 C16 H16A 109.5 . . ?
C15 C16 H16B 109.5 . . ?
H16A C16 H16B 109.5 . . ?
C15 C16 H16C 109.5 . . ?
H16A C16 H16C 109.5 . . ?
H16B C16 H16C 109.5 . . ?
C13 C12 C11 119.99(14) . . ?
C13 C12 H12 120.0 . . ?
C11 C12 H12 120.0 . . ?
C5 C4 C3 116.30(15) . . ?
C5 C4 H4 121.8 . . ?
C3 C4 H4 121.8 . . ?
C2 C1 C6 117.76(15) . . ?
C2 C1 H1 121.1 . . ?
C6 C1 H1 121.1 . . ?
C20 C25 C24 120.15(16) . . ?
C20 C25 H25 119.9 . . ?
C24 C25 H25 119.9 . . ?
C4 C3 C2 121.79(15) . . ?
C4 C3 H3 119.1 . . ?
C2 C3 H3 119.1 . . ?
C10 C11 C12 120.14(14) . . ?
C10 C11 H11 119.9 . . ?
C12 C11 H11 119.9 . . ?
C1 C2 C3 121.63(15) . . ?
C1 C2 H2 119.2 . . ?
C3 C2 H2 119.2 . . ?
C23 C24 C25 119.98(17) . . ?
C23 C24 H24 120.0 . . ?
C25 C24 H24 120.0 . . ?
C20 C21 C22 118.94(16) . . ?
C20 C21 H21 120.5 . . ?
C22 C21 H21 120.5 . . ?
N3 C19 H19A 109.5 . . ?
N3 C19 H19B 109.5 . . ?
H19A C19 H19B 109.5 . . ?
N3 C19 H19C 109.5 . . ?
H19A C19 H19C 109.5 . . ?
H19B C19 H19C 109.5 . . ?
C22 C23 C24 120.07(17) . . ?
C22 C23 H23 120.0 . . ?
C24 C23 H23 120.0 . . ?
C23 C22 C21 120.83(18) . . ?
C23 C22 H22 119.6 . . ?
C21 C22 H22 119.6 . . ?

loop_
_geom_bond_atom_site_label_1
_geom_bond_atom_site_label_2
_geom_bond_distance
_geom_bond_site_symmetry_2
_geom_bond_publ_flag
O1 C14 1.2094(16) . ?
O2 C18 1.2249(16) . ?
N2 C14 1.3870(16) . ?
N2 C7 1.3966(16) . ?
N2 C5 1.4012(16) . ?
N1 C7 1.2995(16) . ?
N1 C6 1.3957(18) . ?
N3 C18 1.3508(18) . ?
N3 C20 1.4371(18) . ?
N3 C19 1.4581(19) . ?
C7 C8 1.4461(18) . ?
C8 C13 1.3941(18) . ?
C8 C9 1.3952(18) . ?
C9 C10 1.3910(19) . ?
C9 C15 1.5195(18) . ?
C15 C14 1.5235(19) . ?
C15 C17 1.5355(18) . ?
C15 C16 1.5476(19) . ?
C5 C4 1.3801(19) . ?
C5 C6 1.3973(19) . ?
C6 C1 1.3886(19) . ?
C17 C18 1.510(2) . ?
C17 H17A 0.9700 . ?
C17 H17B 0.9700 . ?
C13 C12 1.368(2) . ?
C13 H13 0.9300 . ?
C20 C21 1.371(2) . ?
C20 C25 1.373(2) . ?
C10 C11 1.376(2) . ?
C10 H10 0.9300 . ?
C16 H16A 0.9600 . ?
C16 H16B 0.9600 . ?
C16 H16C 0.9600 . ?
C12 C11 1.378(2) . ?
C12 H12 0.9300 . ?
C4 C3 1.382(2) . ?
C4 H4 0.9300 . ?
C1 C2 1.372(2) . ?
C1 H1 0.9300 . ?
C25 C24 1.373(2) . ?
C25 H25 0.9300 . ?
C3 C2 1.386(2) . ?
C3 H3 0.9300 . ?
C11 H11 0.9300 . ?
C2 H2 0.9300 . ?
C24 C23 1.359(3) . ?
C24 H24 0.9300 . ?
C21 C22 1.381(2) . ?
C21 H21 0.9300 . ?
C19 H19A 0.9600 . ?
C19 H19B 0.9600 . ?
C19 H19C 0.9600 . ?
C23 C22 1.360(3) . ?
C23 H23 0.9300 . ?
C22 H22 0.9300 . ?

loop_
_geom_torsion_atom_site_label_1
_geom_torsion_atom_site_label_2
_geom_torsion_atom_site_label_3
_geom_torsion_atom_site_label_4
_geom_torsion
_geom_torsion_site_symmetry_1
_geom_torsion_site_symmetry_2
_geom_torsion_site_symmetry_3
_geom_torsion_site_symmetry_4
_geom_torsion_publ_flag
C6 N1 C7 N2 -0.74(14) . . . . ?
C6 N1 C7 C8 176.68(12) . . . . ?
C14 N2 C7 N1 179.37(11) . . . . ?
C5 N2 C7 N1 1.25(14) . . . . ?
C14 N2 C7 C8 1.73(18) . . . . ?
C5 N2 C7 C8 -176.39(11) . . . . ?
N1 C7 C8 C13 -1.1(2) . . . . ?
N2 C7 C8 C13 176.19(12) . . . . ?
N1 C7 C8 C9 179.96(12) . . . . ?
N2 C7 C8 C9 -2.78(18) . . . . ?
C13 C8 C9 C10 -1.25(19) . . . . ?
C7 C8 C9 C10 177.71(12) . . . . ?
C13 C8 C9 C15 175.43(12) . . . . ?
C7 C8 C9 C15 -5.61(18) . . . . ?
C10 C9 C15 C14 -169.29(12) . . . . ?
C8 C9 C15 C14 14.12(18) . . . . ?
C10 C9 C15 C17 -46.81(17) . . . . ?
C8 C9 C15 C17 136.59(13) . . . . ?
C10 C9 C15 C16 73.37(15) . . . . ?
C8 C9 C15 C16 -103.23(14) . . . . ?
C14 N2 C5 C4 -0.3(2) . . . . ?
C7 N2 C5 C4 177.77(15) . . . . ?
C14 N2 C5 C6 -179.23(12) . . . . ?
C7 N2 C5 C6 -1.18(13) . . . . ?
C7 N1 C6 C1 -177.56(14) . . . . ?
C7 N1 C6 C5 -0.06(15) . . . . ?
C4 C5 C6 C1 -0.5(2) . . . . ?
N2 C5 C6 C1 178.56(12) . . . . ?
C4 C5 C6 N1 -178.28(12) . . . . ?
N2 C5 C6 N1 0.80(14) . . . . ?
C7 N2 C14 O1 -178.08(12) . . . . ?
C5 N2 C14 O1 -0.4(2) . . . . ?
C7 N2 C14 C15 7.40(18) . . . . ?
C5 N2 C14 C15 -174.89(12) . . . . ?
C9 C15 C14 O1 171.05(13) . . . . ?
C17 C15 C14 O1 46.47(17) . . . . ?
C16 C15 C14 O1 -69.47(16) . . . . ?
C9 C15 C14 N2 -14.53(17) . . . . ?
C17 C15 C14 N2 -139.12(12) . . . . ?
C16 C15 C14 N2 104.94(13) . . . . ?
C9 C15 C17 C18 -58.84(15) . . . . ?
C14 C15 C17 C18 68.08(14) . . . . ?
C16 C15 C17 C18 -178.79(11) . . . . ?
C9 C8 C13 C12 1.7(2) . . . . ?
C7 C8 C13 C12 -177.24(13) . . . . ?
C18 N3 C20 C21 95.85(19) . . . . ?
C19 N3 C20 C21 -88.84(19) . . . . ?
C18 N3 C20 C25 -85.86(18) . . . . ?
C19 N3 C20 C25 89.45(17) . . . . ?
C20 N3 C18 O2 173.42(13) . . . . ?
C19 N3 C18 O2 -1.8(2) . . . . ?
C20 N3 C18 C17 -9.1(2) . . . . ?
C19 N3 C18 C17 175.72(14) . . . . ?
C15 C17 C18 O2 -32.78(18) . . . . ?
C15 C17 C18 N3 149.67(13) . . . . ?
C8 C9 C10 C11 -1.0(2) . . . . ?
C15 C9 C10 C11 -177.70(13) . . . . ?
C8 C13 C12 C11 0.1(2) . . . . ?
C6 C5 C4 C3 0.0(2) . . . . ?
N2 C5 C4 C3 -178.79(14) . . . . ?
N1 C6 C1 C2 177.52(14) . . . . ?
C5 C6 C1 C2 0.2(2) . . . . ?
C21 C20 C25 C24 -1.6(2) . . . . ?
N3 C20 C25 C24 -179.92(14) . . . . ?
C5 C4 C3 C2 0.8(2) . . . . ?
C9 C10 C11 C12 2.8(2) . . . . ?
C13 C12 C11 C10 -2.3(2) . . . . ?
C6 C1 C2 C3 0.6(2) . . . . ?
C4 C3 C2 C1 -1.1(3) . . . . ?
C20 C25 C24 C23 0.7(3) . . . . ?
C25 C20 C21 C22 1.7(3) . . . . ?
N3 C20 C21 C22 179.98(16) . . . . ?
C25 C24 C23 C22 0.2(3) . . . . ?
C24 C23 C22 C21 -0.1(3) . . . . ?
C20 C21 C22 C23 -0.9(3) . . . . ?
